data_7204629
loop_
_publ_author_name
'Kamiyama, Asako'
'Noguchi, Tomoko'
'Kajiwara, Takashi'
'Ito, Tasuku'

_publ_section_title
;
 Controlling the construction of trinuclear, 1-D, and 2-D
 Ni(ii)Fe(ii)/Fe(ii)Fe(ii) complexes: selective syntheses, structures,
 and magnetic properties
;
_journal_issue 40
_journal_name_full CrystEngComm
_journal_page_first 231
_journal_paper_doi 10.1039/b302413j
_journal_volume 5
_journal_year 2003
_chemical_formula_sum 'C78.5 H80.5 Cl17.5 Fe2 N18 Ni3 O39'
_chemical_formula_weight 2808.31
_chemical_name_systematic
;
?
;
_space_group_IT_number 58
_symmetry_cell_setting orthorhombic
_symmetry_space_group_name_Hall '-P 2 2n'
_symmetry_space_group_name_H-M 'P n n m'
_atom_sites_solution_hydrogens geom
_atom_sites_solution_primary direct
_atom_sites_solution_secondary difmap
_audit_creation_method SHELXL-97
_cell_angle_alpha 90.00
_cell_angle_beta 90.00
_cell_angle_gamma 90.00
_cell_formula_units_Z 4
_cell_length_a 32.999(2)
_cell_length_b 17.1473(11)
_cell_length_c 20.9802(13)
_cell_measurement_reflns_used 5842
_cell_measurement_temperature 200(2)
_cell_measurement_theta_max 27.59
_cell_measurement_theta_min 1.53
_cell_volume 11871.5(13)
_computing_cell_refinement 'Bruker SMART'
_computing_data_collection 'Bruker SMART'
_computing_data_reduction 'Bruker SHELXTL'
_computing_molecular_graphics 'Bruker SHELXTL'
_computing_publication_material 'Bruker SHELXTL'
_computing_structure_refinement 'SHELXL-97 (Sheldrick, 1997)'
_computing_structure_solution ' SHELXS-86 (Sheldrick, 1986) '
_diffrn_ambient_temperature 200(2)
_diffrn_measured_fraction_theta_full 0.992
_diffrn_measured_fraction_theta_max 0.992
_diffrn_measurement_device_type 'CCD area detector'
_diffrn_measurement_method 'phi and omega scans'
_diffrn_radiation_monochromator graphite
_diffrn_radiation_source 'fine-focus sealed tube'
_diffrn_radiation_type MoK\a
_diffrn_radiation_wavelength 0.71073
_diffrn_reflns_av_R_equivalents 0.0847
_diffrn_reflns_av_sigmaI/netI 0.0748
_diffrn_reflns_limit_h_max 42
_diffrn_reflns_limit_h_min -42
_diffrn_reflns_limit_k_max 15
_diffrn_reflns_limit_k_min -22
_diffrn_reflns_limit_l_max 26
_diffrn_reflns_limit_l_min -27
_diffrn_reflns_number 76866
_diffrn_reflns_theta_full 27.59
_diffrn_reflns_theta_max 27.59
_diffrn_reflns_theta_min 1.53
_exptl_absorpt_coefficient_mu 1.184
_exptl_absorpt_correction_T_max 0.862075
_exptl_absorpt_correction_T_min 0.715744
_exptl_absorpt_correction_type multi-scan
_exptl_crystal_colour ' dark purple '
_exptl_crystal_density_diffrn 1.571
_exptl_crystal_density_method 'not measured'
_exptl_crystal_description prism
_exptl_crystal_F_000 5692
_exptl_crystal_size_max 0.26
_exptl_crystal_size_mid 0.18
_exptl_crystal_size_min 0.18
_refine_diff_density_max 1.354
_refine_diff_density_min -0.913
_refine_diff_density_rms 0.137
_refine_ls_extinction_method none
_refine_ls_goodness_of_fit_ref 1.004
_refine_ls_hydrogen_treatment 'riding model'
_refine_ls_matrix_type full
_refine_ls_number_parameters 801
_refine_ls_number_reflns 14044
_refine_ls_number_restraints 0
_refine_ls_restrained_S_all 1.004
_refine_ls_R_factor_all 0.1578
_refine_ls_R_factor_gt 0.0854
_refine_ls_shift/su_max 0.077
_refine_ls_shift/su_mean 0.003
_refine_ls_structure_factor_coef Fsqd
_refine_ls_weighting_details 'calc w=1/[\s^2^(Fo^2^)+(0.1850P)^2^+0.0000P] where P=(Fo^2^+2Fc^2^)/3'
_refine_ls_weighting_scheme calc
_refine_ls_wR_factor_gt 0.2488
_refine_ls_wR_factor_ref 0.2994
_reflns_number_gt 7051
_reflns_number_total 14044
_reflns_threshold_expression >2sigma(I)
_cod_data_source_file b302413j.txt
_cod_data_source_block complex5
_cod_depositor_comments
;
The following automatic conversions were performed:
'_symmetry_cell_setting' value 'Orthorhombic' changed to 'orthorhombic'
according to '/home/saulius/struct/CIF-dictionaries/cif_core.dic'
dictionary named 'cif_core.dic' version 2.4.1 from
2010-06-29.

'_exptl_absorpt_correction_type' value ' multi scan ' changed
to 'multi-scan' according to
'/home/saulius/struct/CIF-dictionaries/cif_core.dic' dictionary named
'cif_core.dic' version 2.4.1 from 2010-06-29.

Automatic conversion script
Id: cif_fix_enum 1527 2010-12-29 10:47:43Z saulius 
;
_cod_original_cell_volume 11871.4(13)
_cod_original_sg_symbol_H-M Pnnm
_cod_original_formula_sum 'C78.50 H80.50 Cl17.50 Fe2 N18 Ni3 O39'
_cod_database_code 7204629

loop_
_symmetry_equiv_pos_as_xyz
'x, y, z'
'-x, -y, z'
'-x+1/2, y+1/2, -z+1/2'
'x+1/2, -y+1/2, -z+1/2'
'-x, -y, -z'
'x, y, -z'
'x-1/2, -y-1/2, z-1/2'
'-x-1/2, y-1/2, z-1/2'

loop_
_atom_site_label
_atom_site_type_symbol
_atom_site_fract_x
_atom_site_fract_y
_atom_site_fract_z
_atom_site_U_iso_or_equiv
_atom_site_adp_type
_atom_site_occupancy
_atom_site_symmetry_multiplicity
_atom_site_calc_flag
_atom_site_refinement_flags
_atom_site_disorder_assembly
_atom_site_disorder_group
Ni1 Ni 0.239923(7) 0.881555(13) 0.251346(11) 0.03487(6) Uani 1 1 d . . .
Ni2 Ni 0.5000 1.0000 0.245106(17) 0.03811(10) Uani 1 2 d S . .
Fe1 Fe 0.348789(8) 1.118209(15) 0.241303(14) 0.03673(8) Uani 1 1 d . . .
O1 O 0.29548(4) 1.08506(7) 0.19302(7) 0.0416(4) Uani 1 1 d . . .
O2 O 0.34070(4) 1.01355(7) 0.29221(7) 0.0402(4) Uani 1 1 d . . .
O3 O 0.19056(4) 0.67117(7) 0.19584(7) 0.0448(4) Uani 1 1 d . . .
O4 O 0.14966(4) 0.72704(7) 0.30262(7) 0.0427(4) Uani 1 1 d . . .
O5 O 0.38445(4) 1.04859(8) 0.18318(6) 0.0414(4) Uani 1 1 d . . .
O6 O 0.40350(3) 1.14327(8) 0.28691(7) 0.0411(4) Uani 1 1 d . . .
N1 N 0.21307(5) 0.95304(9) 0.18322(8) 0.0444(5) Uani 1 1 d . . .
N2 N 0.27952(4) 0.97135(8) 0.24984(7) 0.0328(4) Uani 1 1 d . . .
N3 N 0.28086(5) 0.84802(9) 0.32270(8) 0.0416(5) Uani 1 1 d . . .
N4 N 0.26728(5) 0.81331(9) 0.17929(7) 0.0383(4) Uani 1 1 d . . .
N5 N 0.20351(4) 0.78745(9) 0.24966(7) 0.0340(4) Uani 1 1 d . . .
N6 N 0.19700(5) 0.91108(9) 0.32152(8) 0.0428(5) Uani 1 1 d . . .
N7 N 0.47207(4) 0.92962(9) 0.17532(8) 0.0428(5) Uani 1 1 d . . .
N8 N 0.44409(4) 1.04734(9) 0.24232(7) 0.0375(5) Uani 1 1 d . . .
N9 N 0.50568(5) 1.08855(10) 0.31360(9) 0.0499(5) Uani 1 1 d . . .
C1 C 0.17829(7) 0.94052(14) 0.15070(13) 0.0695(8) Uani 1 1 d . . .
H1 H 0.1619 0.8970 0.1617 0.083 Uiso 1 1 calc R . .
C2 C 0.16598(9) 0.98872(16) 0.10246(14) 0.0928(9) Uani 1 1 d . . .
H2 H 0.1419 0.9776 0.0794 0.111 Uiso 1 1 calc R . .
C3 C 0.18850(9) 1.05264(15) 0.08788(13) 0.0959(9) Uani 1 1 d . . .
H3 H 0.1793 1.0883 0.0564 0.115 Uiso 1 1 calc R . .
C4 C 0.22485(7) 1.06569(13) 0.11899(11) 0.0584(7) Uani 1 1 d . . .
H4 H 0.2418 1.1081 0.1073 0.070 Uiso 1 1 calc R . .
C5 C 0.23573(6) 1.01582(11) 0.16715(10) 0.0397(5) Uani 1 1 d . . .
C6 C 0.27383(5) 1.02778(10) 0.20505(9) 0.0358(5) Uani 1 1 d . . .
C7 C 0.31166(5) 0.96783(10) 0.28817(9) 0.0334(5) Uani 1 1 d . . .
C8 C 0.31188(5) 0.89778(11) 0.33070(9) 0.0352(5) Uani 1 1 d . . .
C9 C 0.34161(6) 0.88561(12) 0.37480(9) 0.0449(6) Uani 1 1 d . . .
H5 H 0.3630 0.9222 0.3797 0.054 Uiso 1 1 calc R . .
C10 C 0.34024(7) 0.81988(13) 0.41192(10) 0.0527(7) Uani 1 1 d . . .
H6 H 0.3614 0.8086 0.4412 0.063 Uiso 1 1 calc R . .
C11 C 0.30791(7) 0.77119(14) 0.40600(11) 0.0618(8) Uani 1 1 d . . .
H7 H 0.3050 0.7280 0.4340 0.074 Uiso 1 1 calc R . .
C12 C 0.27953(7) 0.78455(12) 0.35973(11) 0.0525(6) Uani 1 1 d . . .
H8 H 0.2583 0.7478 0.3538 0.063 Uiso 1 1 calc R . .
C13 C 0.30022(6) 0.82887(13) 0.14525(11) 0.0542(7) Uani 1 1 d . . .
H9 H 0.3140 0.8768 0.1522 0.065 Uiso 1 1 calc R . .
C14 C 0.31505(7) 0.77799(14) 0.10031(11) 0.0548(7) Uani 1 1 d . . .
H10 H 0.3392 0.7901 0.0777 0.066 Uiso 1 1 calc R . .
C15 C 0.29479(6) 0.70964(13) 0.08835(10) 0.0498(6) Uani 1 1 d . . .
H11 H 0.3045 0.6741 0.0571 0.060 Uiso 1 1 calc R . .
C16 C 0.25984(6) 0.69346(12) 0.12291(9) 0.0450(6) Uani 1 1 d . . .
H12 H 0.2449 0.6469 0.1157 0.054 Uiso 1 1 calc R . .
C17 C 0.24787(5) 0.74558(11) 0.16676(9) 0.0362(5) Uani 1 1 d . . .
C18 C 0.21036(5) 0.73120(10) 0.20711(9) 0.0346(5) Uani 1 1 d . . .
C19 C 0.17262(5) 0.78293(11) 0.29253(9) 0.0354(5) Uani 1 1 d . . .
C20 C 0.16844(6) 0.85578(11) 0.33163(10) 0.0416(6) Uani 1 1 d . . .
C21 C 0.13764(7) 0.86446(14) 0.37462(12) 0.0673(8) Uani 1 1 d . . .
H13 H 0.1186 0.8238 0.3817 0.081 Uiso 1 1 calc R . .
C22 C 0.13497(8) 0.93515(15) 0.40803(13) 0.0741(8) Uani 1 1 d . . .
H14 H 0.1130 0.9448 0.4363 0.089 Uiso 1 1 calc R . .
C23 C 0.16438(8) 0.98966(15) 0.39924(13) 0.0765(9) Uani 1 1 d . . .
H15 H 0.1640 1.0366 0.4232 0.092 Uiso 1 1 calc R . .
C24 C 0.19424(7) 0.97673(13) 0.35607(12) 0.0601(7) Uani 1 1 d . . .
H16 H 0.2142 1.0160 0.3500 0.072 Uiso 1 1 calc R . .
C25 C 0.48683(7) 0.86840(14) 0.14446(13) 0.0669(8) Uani 1 1 d . . .
H17 H 0.5138 0.8524 0.1533 0.080 Uiso 1 1 calc R . .
C26 C 0.46487(7) 0.82731(16) 0.10046(14) 0.0804(9) Uani 1 1 d . . .
H18 H 0.4763 0.7834 0.0795 0.097 Uiso 1 1 calc R . .
C27 C 0.42620(7) 0.85051(17) 0.08715(13) 0.0799(8) Uani 1 1 d . . .
H19 H 0.4102 0.8219 0.0577 0.096 Uiso 1 1 calc R . .
C28 C 0.41066(6) 0.91497(14) 0.11636(10) 0.0529(7) Uani 1 1 d . . .
H20 H 0.3843 0.9335 0.1062 0.064 Uiso 1 1 calc R . .
C29 C 0.43420(5) 0.95249(11) 0.16106(9) 0.0381(5) Uani 1 1 d . . .
C30 C 0.41840(5) 1.02162(11) 0.19721(9) 0.0354(5) Uani 1 1 d . . .
C31 C 0.43612(5) 1.10739(11) 0.28117(10) 0.0370(5) Uani 1 1 d . . .
C32 C 0.47089(6) 1.13163(12) 0.32178(11) 0.0502(6) Uani 1 1 d . . .
C33 C 0.46908(7) 1.19440(15) 0.36325(13) 0.0702(8) Uani 1 1 d . . .
H21 H 0.4446 1.2227 0.3686 0.084 Uiso 1 1 calc R . .
C34 C 0.50350(8) 1.21514(19) 0.39663(16) 0.1008(10) Uani 1 1 d . . .
H22 H 0.5032 1.2588 0.4245 0.121 Uiso 1 1 calc R . .
C35 C 0.53820(8) 1.17161(19) 0.38888(16) 0.0981(11) Uani 1 1 d . . .
H23 H 0.5621 1.1846 0.4118 0.118 Uiso 1 1 calc R . .
C36 C 0.53810(7) 1.10907(16) 0.34770(13) 0.0740(9) Uani 1 1 d . . .
H24 H 0.5622 1.0792 0.3434 0.089 Uiso 1 1 calc R . .
Cl40 Cl 0.40878(3) 0.64856(6) 0.48157(4) 0.0535(4) Uani 0.50 1 d P . .
O41 O 0.41479(15) 0.6393(3) 0.41768(19) 0.1149(17) Uani 0.50 1 d P . .
O42 O 0.43415(11) 0.7038(2) 0.5000 0.1734(15) Uani 1 2 d S . .
O43 O 0.36636(9) 0.67450(19) 0.5000 0.1081(13) Uani 1 2 d S . .
O44 O 0.41027(12) 0.5747(2) 0.5000 0.1558(19) Uani 1 2 d S . .
C45 C 0.39011(14) 0.6737(4) 0.2472(2) 0.154(2) Uani 1 1 d . . .
Cl46 Cl 0.33771(5) 0.64841(10) 0.25092(5) 0.1600(6) Uani 1 1 d . . .
Cl48 Cl 0.40815(11) 0.6346(2) 0.1845(2) 0.308(2) Uani 0.50 1 d P . .
Cl47 Cl 0.39155(5) 0.77528(9) 0.24567(6) 0.1635(7) Uani 1 1 d . . .
Cl49 Cl 0.41414(11) 0.6458(2) 0.3104(2) 0.2512(16) Uani 0.50 1 d P . .
Cl50 Cl 0.40807(3) 0.64566(6) 0.01798(4) 0.0482(3) Uani 0.50 1 d P . .
O51 O 0.40306(16) 0.57109(18) 0.0000 0.1679(19) Uani 1 2 d S . .
O52 O 0.37730(8) 0.6983(3) 0.0000 0.1264(15) Uani 1 2 d S . .
O53 O 0.44372(8) 0.67755(18) 0.0000 0.1022(12) Uani 1 2 d S . .
O54 O 0.41048(14) 0.6416(3) 0.08536(17) 0.0980(16) Uani 0.50 1 d P . .
Cl55 Cl 0.22877(3) 0.51399(6) 0.0000 0.0780(3) Uani 1 2 d S . .
O56 O 0.26219(12) 0.5637(2) 0.0000 0.1335(14) Uani 1 2 d S . .
O57 O 0.20924(12) 0.5226(3) 0.05515(17) 0.3024(18) Uani 1 1 d . . .
O58 O 0.23871(15) 0.4371(2) 0.0000 0.188(2) Uani 1 2 d S . .
C59 C 0.40829(13) 0.1134(3) 0.0000 0.109(2) Uani 1 2 d S . .
Cl60 Cl 0.45472(4) 0.05771(8) 0.0000 0.1169(5) Uani 1 2 d S . .
Cl61 Cl 0.40549(5) 0.16625(9) 0.06616(5) 0.2019(6) Uani 1 1 d . . .
C62 C 0.4123(5) 0.0168(6) 0.5000 0.148(6) Uani 0.50 2 d SP . .
Cl63 Cl 0.41320(6) -0.06367(13) 0.5000 0.0769(7) Uani 0.50 2 d SP . .
Cl64 Cl 0.39667(10) 0.07186(14) 0.42982(11) 0.1767(12) Uani 0.50 1 d P . .
C65 C 0.17307(17) 0.7416(4) 0.0000 0.139(3) Uani 1 2 d S . .
Cl66 Cl 0.14437(5) 0.74890(12) 0.06765(7) 0.2630(9) Uani 1 1 d . . .
Cl67 Cl 0.20936(4) 0.81898(9) 0.0000 0.1248(6) Uani 1 2 d S . .
C68 C 0.0777(2) 0.9099(10) 0.2181(7) 0.320(7) Uani 0.50 1 d P . .
O69 O 0.05946(16) 0.9296(4) 0.1624(4) 0.158(3) Uani 0.50 1 d P . .
C70 C 0.29178(14) 0.2413(3) 0.0000 0.1061(19) Uani 1 2 d S . .
O71 O 0.26502(10) 0.17923(19) 0.0000 0.1129(13) Uani 1 2 d S . .
Cl72 Cl 0.31237(2) 0.97651(5) 0.0000 0.0518(2) Uani 1 2 d S . .
O73 O 0.34636(8) 0.9275(2) 0.0000 0.1069(12) Uani 1 2 d S . .
O74 O 0.27677(9) 0.9413(3) 0.0000 0.225(3) Uani 1 2 d S . .
O75 O 0.31332(10) 1.0166(2) 0.05045(16) 0.3195(15) Uani 1 1 d . . .
O76 O 0.99734(11) 0.9392(2) 0.0812(3) 0.296(3) Uani 1 1 d . . .
O77 O 0.52010(18) 0.6438(4) 0.8302(4) 0.208(3) Uani 0.50 1 d P A 1
O78 O 0.53501(7) 0.6581(2) 0.9422(3) 0.336(3) Uani 1 1 d . . .
O79 O 0.52324(14) 0.5092(3) 0.9121(3) 0.158(3) Uani 0.50 1 d P . .
O80 O 0.07218(10) 0.8845(2) 0.0652(4) 0.467(8) Uani 1 1 d . . .
O81 O 0.56208(18) 0.6850(3) 0.7643(3) 0.347(2) Uani 0.50 1 d P B 1

loop_
_atom_site_aniso_label
_atom_site_aniso_U_11
_atom_site_aniso_U_22
_atom_site_aniso_U_33
_atom_site_aniso_U_23
_atom_site_aniso_U_13
_atom_site_aniso_U_12
Ni1 0.02980(11) 0.02281(10) 0.05199(13) 0.00046(11) -0.00182(10) -0.00501(9)
Ni2 0.01969(13) 0.03025(16) 0.0644(2) 0.000 0.000 0.00232(13)
Fe1 0.02193(11) 0.02101(12) 0.06724(17) 0.00462(12) 0.00249(12) 0.00197(10)
O1 0.0288(6) 0.0294(6) 0.0666(8) 0.0129(6) -0.0052(6) 0.0004(5)
O2 0.0280(6) 0.0278(6) 0.0648(8) 0.0094(6) -0.0021(6) -0.0014(5)
O3 0.0362(6) 0.0308(6) 0.0674(8) -0.0126(6) 0.0099(6) -0.0126(6)
O4 0.0300(6) 0.0276(6) 0.0705(8) -0.0077(7) 0.0096(6) -0.0042(5)
O5 0.0282(6) 0.0396(7) 0.0564(8) -0.0032(6) -0.0078(6) 0.0082(6)
O6 0.0237(6) 0.0316(6) 0.0681(8) -0.0069(7) 0.0000(6) -0.0006(5)
N1 0.0408(8) 0.0306(8) 0.0618(10) -0.0006(8) -0.0128(8) -0.0040(7)
N2 0.0276(7) 0.0214(6) 0.0495(9) 0.0070(7) -0.0069(6) -0.0019(6)
N3 0.0392(8) 0.0324(8) 0.0533(9) 0.0051(8) -0.0043(8) -0.0039(7)
N4 0.0335(7) 0.0318(8) 0.0496(9) 0.0016(7) 0.0037(7) -0.0054(7)
N5 0.0283(7) 0.0214(7) 0.0523(9) -0.0043(7) 0.0036(7) -0.0059(6)
N6 0.0401(8) 0.0243(7) 0.0641(10) -0.0069(8) -0.0026(8) -0.0049(7)
N7 0.0268(7) 0.0335(8) 0.0680(10) -0.0096(8) 0.0079(7) 0.0025(7)
N8 0.0217(6) 0.0306(8) 0.0602(10) -0.0049(7) -0.0034(7) 0.0004(6)
N9 0.0294(8) 0.0428(9) 0.0774(11) -0.0108(9) -0.0119(8) 0.0018(7)
C1 0.0505(12) 0.0446(12) 0.1135(19) 0.0002(14) -0.0356(12) -0.0064(11)
C2 0.1028(16) 0.0546(15) 0.1210(18) 0.0072(15) -0.0767(13) -0.0111(14)
C3 0.1292(18) 0.0470(13) 0.1114(17) 0.0295(13) -0.0848(13) -0.0248(14)
C4 0.0706(14) 0.0380(11) 0.0667(14) 0.0120(11) -0.0188(12) -0.0076(11)
C5 0.0356(9) 0.0263(9) 0.0572(11) -0.0017(9) -0.0078(9) 0.0050(8)
C6 0.0297(8) 0.0251(8) 0.0527(11) 0.0055(8) -0.0006(8) 0.0005(7)
C7 0.0319(8) 0.0219(8) 0.0464(10) -0.0032(8) 0.0023(8) 0.0037(7)
C8 0.0304(8) 0.0286(9) 0.0465(10) 0.0041(8) 0.0031(8) -0.0006(8)
C9 0.0434(10) 0.0426(11) 0.0486(11) 0.0048(10) -0.0018(9) -0.0002(9)
C10 0.0534(12) 0.0517(12) 0.0530(12) 0.0138(10) -0.0139(10) -0.0060(11)
C11 0.0773(15) 0.0457(12) 0.0624(13) 0.0208(11) -0.0108(12) -0.0107(12)
C12 0.0525(11) 0.0366(10) 0.0684(13) 0.0152(10) -0.0100(11) -0.0152(9)
C13 0.0530(11) 0.0459(12) 0.0638(13) 0.0054(11) 0.0183(10) -0.0168(10)
C14 0.0478(11) 0.0586(13) 0.0580(12) 0.0045(11) 0.0207(10) -0.0080(11)
C15 0.0507(11) 0.0439(12) 0.0546(12) -0.0027(10) 0.0117(10) -0.0014(10)
C16 0.0451(11) 0.0387(11) 0.0513(11) -0.0035(9) 0.0025(9) -0.0008(9)
C17 0.0346(9) 0.0312(9) 0.0427(10) 0.0030(8) 0.0039(8) -0.0035(8)
C18 0.0266(8) 0.0274(9) 0.0497(10) -0.0002(8) -0.0016(8) -0.0033(7)
C19 0.0316(8) 0.0271(9) 0.0474(10) -0.0006(8) 0.0016(8) 0.0044(7)
C20 0.0358(9) 0.0293(9) 0.0597(12) -0.0047(9) 0.0060(9) 0.0022(8)
C21 0.0554(12) 0.0454(12) 0.1013(17) -0.0252(12) 0.0309(12) -0.0086(11)
C22 0.0716(15) 0.0536(14) 0.0970(17) -0.0314(13) 0.0315(13) -0.0053(13)
C23 0.0768(16) 0.0524(13) 0.1004(17) -0.0427(12) 0.0195(14) -0.0135(12)
C24 0.0537(12) 0.0349(10) 0.0918(16) -0.0230(11) 0.0035(12) -0.0064(10)
C25 0.0373(10) 0.0548(13) 0.1086(18) -0.0313(13) 0.0091(12) 0.0011(10)
C26 0.0557(13) 0.0641(15) 0.121(2) -0.0483(14) 0.0206(14) -0.0097(12)
C27 0.0459(12) 0.0904(16) 0.1034(17) -0.0592(13) 0.0129(12) -0.0178(12)
C28 0.0394(10) 0.0575(13) 0.0619(13) -0.0173(11) 0.0106(10) -0.0067(10)
C29 0.0291(8) 0.0362(10) 0.0490(10) -0.0056(9) 0.0082(8) -0.0027(8)
C30 0.0244(8) 0.0315(9) 0.0503(10) 0.0030(9) -0.0024(8) -0.0027(7)
C31 0.0237(8) 0.0286(9) 0.0586(11) -0.0046(9) 0.0007(8) 0.0024(7)
C32 0.0281(9) 0.0443(11) 0.0781(14) -0.0153(11) -0.0053(10) -0.0025(9)
C33 0.0457(12) 0.0610(14) 0.1039(18) -0.0334(14) -0.0179(12) 0.0052(11)
C34 0.0640(15) 0.0917(19) 0.147(2) -0.0639(17) -0.0390(15) 0.0035(15)
C35 0.0533(13) 0.091(2) 0.150(2) -0.0406(19) -0.0408(15) 0.0000(14)
C36 0.0365(10) 0.0769(17) 0.1086(18) -0.0257(16) -0.0260(12) 0.0061(12)
Cl40 0.0514(5) 0.0484(5) 0.0605(9) 0.0054(4) 0.0019(4) -0.0062(5)
O41 0.149(4) 0.112(3) 0.083(2) -0.041(2) 0.046(2) -0.026(3)
O42 0.197(2) 0.211(3) 0.112(2) 0.000 0.000 -0.1618(19)
O43 0.0870(19) 0.076(2) 0.162(3) 0.000 0.000 0.0020(17)
O44 0.130(3) 0.073(2) 0.265(5) 0.000 0.000 0.039(2)
C45 0.104(3) 0.164(4) 0.193(5) -0.038(3) -0.021(3) 0.039(3)
Cl46 0.1491(10) 0.1899(13) 0.1410(10) 0.0099(9) 0.0022(7) -0.0376(10)
Cl48 0.186(3) 0.260(3) 0.478(5) -0.202(3) 0.097(3) 0.000(3)
Cl47 0.1730(12) 0.1428(11) 0.1747(12) -0.0173(9) -0.0073(9) -0.0233(10)
Cl49 0.215(3) 0.171(2) 0.368(4) 0.112(2) -0.134(2) -0.018(2)
Cl50 0.0509(5) 0.0406(4) 0.0532(8) -0.0006(4) -0.0002(4) -0.0102(4)
O51 0.318(5) 0.0517(16) 0.134(3) 0.000 0.000 -0.078(2)
O52 0.0645(16) 0.192(4) 0.122(2) 0.000 0.000 0.0503(19)
O53 0.0622(15) 0.0786(19) 0.166(3) 0.000 0.000 -0.0137(15)
O54 0.129(3) 0.112(3) 0.054(2) 0.015(2) -0.015(2) -0.029(3)
Cl55 0.0839(6) 0.0553(5) 0.0946(7) 0.000 0.000 -0.0114(5)
O56 0.182(3) 0.095(2) 0.123(3) 0.000 0.000 -0.075(2)
O57 0.375(3) 0.251(4) 0.281(3) -0.062(3) 0.246(2) -0.160(3)
O58 0.193(4) 0.060(2) 0.310(6) 0.000 0.000 -0.014(3)
C59 0.059(2) 0.059(2) 0.208(5) 0.000 0.000 -0.001(2)
Cl60 0.0834(7) 0.0767(7) 0.1906(13) 0.000 0.000 0.0103(6)
Cl61 0.2866(12) 0.2364(11) 0.0826(6) 0.0227(7) 0.0291(7) 0.1619(9)
C62 0.357(16) 0.080(6) 0.006(2) 0.000 0.000 -0.035(8)
Cl63 0.0811(12) 0.0901(14) 0.0595(10) 0.000 0.000 -0.0124(11)
Cl64 0.309(3) 0.1121(15) 0.1090(14) 0.0213(12) 0.0435(17) -0.0575(19)
C65 0.096(3) 0.134(5) 0.188(6) 0.000 0.000 -0.030(4)
Cl66 0.2359(12) 0.428(2) 0.1257(9) 0.0474(12) -0.0200(9) -0.1870(12)
Cl67 0.0947(8) 0.0965(9) 0.1833(14) 0.000 0.000 0.0125(8)
C68 0.042(4) 0.496(17) 0.422(14) 0.277(12) -0.033(6) -0.070(7)
O69 0.089(3) 0.136(5) 0.248(6) 0.007(5) 0.000(4) -0.006(3)
C70 0.072(3) 0.088(3) 0.158(4) 0.000 0.000 -0.022(2)
O71 0.092(2) 0.078(2) 0.169(3) 0.000 0.000 0.0146(18)
Cl72 0.0403(3) 0.0502(4) 0.0649(4) 0.000 0.000 0.0002(3)
O73 0.0569(15) 0.108(2) 0.156(3) 0.000 0.000 0.0292(15)
O74 0.0363(16) 0.115(3) 0.523(9) 0.000 0.000 -0.0061(19)
O75 0.147(2) 0.473(3) 0.338(3) -0.3262(19) -0.053(2) 0.138(2)
O76 0.130(3) 0.143(3) 0.614(8) -0.024(5) 0.017(4) -0.029(3)
O77 0.106(4) 0.207(5) 0.309(7) -0.148(5) -0.004(5) 0.025(4)
O78 0.0885(13) 0.224(3) 0.695(8) 0.082(4) 0.169(2) 0.0748(17)
O79 0.082(3) 0.102(3) 0.291(6) -0.044(4) 0.010(4) 0.036(3)
O80 0.127(2) 0.107(2) 1.17(2) 0.071(5) -0.029(5) -0.0628(18)
O81 0.394(4) 0.086(3) 0.560(6) 0.158(3) -0.415(3) -0.145(3)

loop_
_atom_type_symbol
_atom_type_description
_atom_type_scat_dispersion_real
_atom_type_scat_dispersion_imag
_atom_type_scat_source
C C 0.0033 0.0016 'International Tables Vol C Tables 4.2.6.8 and 6.1.1.4'
H H 0.0000 0.0000 'International Tables Vol C Tables 4.2.6.8 and 6.1.1.4'
N N 0.0061 0.0033 'International Tables Vol C Tables 4.2.6.8 and 6.1.1.4'
O O 0.0106 0.0060 'International Tables Vol C Tables 4.2.6.8 and 6.1.1.4'
Cl Cl 0.1484 0.1585 'International Tables Vol C Tables 4.2.6.8 and 6.1.1.4'
Fe Fe 0.3463 0.8444 'International Tables Vol C Tables 4.2.6.8 and 6.1.1.4'
Ni Ni 0.3393 1.1124 'International Tables Vol C Tables 4.2.6.8 and 6.1.1.4'

loop_
_geom_angle_atom_site_label_1
_geom_angle_atom_site_label_2
_geom_angle_atom_site_label_3
_geom_angle
_geom_angle_site_symmetry_1
_geom_angle_site_symmetry_3
_geom_angle_publ_flag
N5 Ni1 N2 175.88(6) . . ?
N5 Ni1 N1 101.89(6) . . ?
N2 Ni1 N1 79.38(6) . . ?
N5 Ni1 N3 100.22(6) . . ?
N2 Ni1 N3 78.66(6) . . ?
N1 Ni1 N3 157.85(6) . . ?
N5 Ni1 N6 78.67(6) . . ?
N2 Ni1 N6 105.24(6) . . ?
N1 Ni1 N6 92.99(6) . . ?
N3 Ni1 N6 90.01(6) . . ?
N5 Ni1 N4 78.37(6) . . ?
N2 Ni1 N4 97.73(6) . . ?
N1 Ni1 N4 90.96(6) . . ?
N3 Ni1 N4 94.80(6) . . ?
N6 Ni1 N4 157.03(6) . . ?
N5 Ni1 Fe1 174.17(4) . . ?
N2 Ni1 Fe1 1.79(4) . . ?
N1 Ni1 Fe1 79.32(5) . . ?
N3 Ni1 Fe1 78.82(4) . . ?
N6 Ni1 Fe1 107.03(4) . . ?
N4 Ni1 Fe1 95.94(4) . . ?
N5 Ni1 Ni1 89.35(4) . 2_665 ?
N2 Ni1 Ni1 87.00(4) . 2_665 ?
N1 Ni1 Ni1 134.09(5) . 2_665 ?
N3 Ni1 Ni1 47.26(4) . 2_665 ?
N6 Ni1 Ni1 132.92(5) . 2_665 ?
N4 Ni1 Ni1 47.54(4) . 2_665 ?
Fe1 Ni1 Ni1 85.805(6) . 2_665 ?
N8 Ni2 N8 176.68(9) 2_675 . ?
N8 Ni2 N9 79.06(6) 2_675 2_675 ?
N8 Ni2 N9 103.26(6) . 2_675 ?
N8 Ni2 N9 103.26(6) 2_675 . ?
N8 Ni2 N9 79.06(6) . . ?
N9 Ni2 N9 93.58(10) 2_675 . ?
N8 Ni2 N7 98.59(6) 2_675 . ?
N8 Ni2 N7 79.07(6) . . ?
N9 Ni2 N7 91.28(7) 2_675 . ?
N9 Ni2 N7 158.14(6) . . ?
N8 Ni2 N7 79.07(6) 2_675 2_675 ?
N8 Ni2 N7 98.59(6) . 2_675 ?
N9 Ni2 N7 158.14(6) 2_675 2_675 ?
N9 Ni2 N7 91.28(7) . 2_675 ?
N7 Ni2 N7 92.09(9) . 2_675 ?
N8 Ni2 Fe1 177.00(5) 2_675 . ?
N8 Ni2 Fe1 1.83(5) . . ?
N9 Ni2 Fe1 101.52(4) 2_675 . ?
N9 Ni2 Fe1 79.67(4) . . ?
N7 Ni2 Fe1 78.48(4) . . ?
N7 Ni2 Fe1 100.32(4) 2_675 . ?
O3 Fe1 O5 170.96(5) 3 . ?
O3 Fe1 O4 84.47(5) 3 3 ?
O5 Fe1 O4 104.00(5) . 3 ?
O3 Fe1 O6 99.25(5) 3 . ?
O5 Fe1 O6 84.11(5) . . ?
O4 Fe1 O6 89.83(5) 3 . ?
O3 Fe1 O2 88.35(5) 3 . ?
O5 Fe1 O2 83.08(5) . . ?
O4 Fe1 O2 172.62(5) 3 . ?
O6 Fe1 O2 93.02(5) . . ?
O3 Fe1 O1 84.30(5) 3 . ?
O5 Fe1 O1 92.04(5) . . ?
O4 Fe1 O1 92.84(5) 3 . ?
O6 Fe1 O1 175.76(5) . . ?
O2 Fe1 O1 84.73(5) . . ?
O3 Fe1 Ni2 137.71(4) 3 . ?
O5 Fe1 Ni2 42.79(3) . . ?
O4 Fe1 Ni2 108.73(3) 3 . ?
O6 Fe1 Ni2 43.09(4) . . ?
O2 Fe1 Ni2 77.83(3) . . ?
O1 Fe1 Ni2 132.74(4) . . ?
O3 Fe1 Ni1 83.54(4) 3 . ?
O5 Fe1 Ni1 88.16(4) . . ?
O4 Fe1 Ni1 134.76(4) 3 . ?
O6 Fe1 Ni1 135.15(4) . . ?
O2 Fe1 Ni1 42.14(3) . . ?
O1 Fe1 Ni1 42.63(4) . . ?
Ni2 Fe1 Ni1 109.357(7) . . ?
O3 Fe1 Fe1 91.80(4) 3 2_685 ?
O5 Fe1 Fe1 96.54(4) . 2_685 ?
O4 Fe1 Fe1 43.30(4) 3 2_685 ?
O6 Fe1 Fe1 46.54(4) . 2_685 ?
O2 Fe1 Fe1 139.01(4) . 2_685 ?
O1 Fe1 Fe1 136.08(4) . 2_685 ?
Ni2 Fe1 Fe1 74.796(5) . 2_685 ?
Ni1 Fe1 Fe1 175.244(5) . 2_685 ?
C6 O1 Fe1 126.61(12) . . ?
C7 O2 Fe1 127.00(12) . . ?
C18 O3 Fe1 125.08(13) . 3_545 ?
C19 O4 Fe1 127.03(12) . 3_545 ?
C30 O5 Fe1 125.77(12) . . ?
C31 O6 Fe1 126.96(13) . . ?
C1 N1 C5 118.00(18) . . ?
C1 N1 Ni1 127.91(15) . . ?
C5 N1 Ni1 113.86(13) . . ?
C7 N2 C6 123.94(15) . . ?
C7 N2 Ni1 118.10(12) . . ?
C6 N2 Ni1 117.60(11) . . ?
C12 N3 C8 117.99(17) . . ?
C12 N3 Ni1 128.05(14) . . ?
C8 N3 Ni1 113.96(12) . . ?
C13 N4 C17 117.12(17) . . ?
C13 N4 Ni1 128.54(14) . . ?
C17 N4 Ni1 114.34(12) . . ?
C18 N5 C19 121.86(15) . . ?
C18 N5 Ni1 119.39(12) . . ?
C19 N5 Ni1 118.75(12) . . ?
C24 N6 C20 117.10(18) . . ?
C24 N6 Ni1 128.71(14) . . ?
C20 N6 Ni1 114.19(13) . . ?
C25 N7 C29 117.65(18) . . ?
C25 N7 Ni2 129.15(14) . . ?
C29 N7 Ni2 113.20(13) . . ?
C31 N8 C30 123.82(15) . . ?
C31 N8 Ni2 118.14(12) . . ?
C30 N8 Ni2 117.71(12) . . ?
C36 N9 C32 117.43(19) . . ?
C36 N9 Ni2 129.01(16) . . ?
C32 N9 Ni2 113.53(13) . . ?
N1 C1 C2 122.0(2) . . ?
C3 C2 C1 119.4(3) . . ?
C2 C3 C4 119.9(2) . . ?
C5 C4 C3 118.3(2) . . ?
N1 C5 C4 122.34(19) . . ?
N1 C5 C6 116.05(17) . . ?
C4 C5 C6 121.60(18) . . ?
O1 C6 N2 128.58(17) . . ?
O1 C6 C5 118.85(16) . . ?
N2 C6 C5 112.57(15) . . ?
O2 C7 N2 128.85(17) . . ?
O2 C7 C8 117.56(16) . . ?
N2 C7 C8 113.59(15) . . ?
N3 C8 C9 122.38(18) . . ?
N3 C8 C7 115.58(16) . . ?
C9 C8 C7 122.04(17) . . ?
C8 C9 C10 119.16(19) . . ?
C11 C10 C9 118.6(2) . . ?
C10 C11 C12 119.9(2) . . ?
N3 C12 C11 121.7(2) . . ?
N4 C13 C14 122.2(2) . . ?
C15 C14 C13 119.6(2) . . ?
C14 C15 C16 118.6(2) . . ?
C17 C16 C15 117.96(19) . . ?
C16 C17 N4 124.46(18) . . ?
C16 C17 C18 120.90(17) . . ?
N4 C17 C18 114.64(16) . . ?
O3 C18 N5 129.63(17) . . ?
O3 C18 C17 117.19(16) . . ?
N5 C18 C17 113.17(15) . . ?
O4 C19 N5 127.90(17) . . ?
O4 C19 C20 119.59(17) . . ?
N5 C19 C20 112.49(15) . . ?
N6 C20 C21 123.02(19) . . ?
N6 C20 C19 115.68(17) . . ?
C21 C20 C19 121.30(18) . . ?
C20 C21 C22 118.1(2) . . ?
C23 C22 C21 118.8(2) . . ?
C24 C23 C22 119.8(2) . . ?
N6 C24 C23 123.2(2) . . ?
N7 C25 C26 122.8(2) . . ?
C27 C26 C25 118.9(2) . . ?
C28 C27 C26 119.7(2) . . ?
C27 C28 C29 118.2(2) . . ?
N7 C29 C28 122.68(18) . . ?
N7 C29 C30 116.18(16) . . ?
C28 C29 C30 121.14(17) . . ?
O5 C30 N8 127.63(17) . . ?
O5 C30 C29 119.06(16) . . ?
N8 C30 C29 113.31(15) . . ?
O6 C31 N8 127.46(17) . . ?
O6 C31 C32 118.23(17) . . ?
N8 C31 C32 114.31(16) . . ?
N9 C32 C33 122.10(19) . . ?
N9 C32 C31 114.96(18) . . ?
C33 C32 C31 122.90(18) . . ?
C34 C33 C32 118.9(2) . . ?
C35 C34 C33 119.0(3) . . ?
C34 C35 C36 119.6(3) . . ?
N9 C36 C35 122.9(2) . . ?
Cl40 Cl40 O42 72.99(6) 6_556 . ?
Cl40 Cl40 O44 73.03(6) 6_556 . ?
O42 Cl40 O44 125.2(2) . . ?
Cl40 Cl40 O41 169.3(2) 6_556 . ?
O42 Cl40 O41 106.2(2) . . ?
O44 Cl40 O41 99.8(2) . . ?
Cl40 Cl40 O43 75.25(5) 6_556 . ?
O42 Cl40 O43 107.4(2) . . ?
O44 Cl40 O43 103.9(2) . . ?
O41 Cl40 O43 114.7(2) . . ?
Cl40 Cl40 O41 6.85(14) 6_556 6_556 ?
O42 Cl40 O41 72.78(15) . 6_556 ?
O44 Cl40 O41 68.63(15) . 6_556 ?
O41 Cl40 O41 162.4(4) . 6_556 ?
O43 Cl40 O41 81.66(14) . 6_556 ?
Cl40 O41 Cl40 3.88(8) . 6_556 ?
Cl40 O42 Cl40 34.02(13) 6_556 . ?
Cl40 O43 Cl40 29.50(9) 6_556 . ?
Cl40 O44 Cl40 33.95(12) . 6_556 ?
Cl48 C45 Cl49 111.6(4) . . ?
Cl48 C45 Cl47 113.4(3) . . ?
Cl49 C45 Cl47 107.3(3) . . ?
Cl48 C45 Cl46 107.2(3) . . ?
Cl49 C45 Cl46 111.5(3) . . ?
Cl47 C45 Cl46 105.7(3) . . ?
C45 Cl48 O54 144.4(3) . . ?
Cl50 Cl50 O51 73.69(5) 6 . ?
Cl50 Cl50 O53 73.79(5) 6 . ?
O51 Cl50 O53 114.5(2) . . ?
Cl50 Cl50 O52 74.48(5) 6 . ?
O51 Cl50 O52 116.4(3) . . ?
O53 Cl50 O52 107.06(19) . . ?
Cl50 Cl50 O54 175.7(2) 6 . ?
O51 Cl50 O54 103.9(2) . . ?
O53 Cl50 O54 104.5(2) . . ?
O52 Cl50 O54 109.8(2) . . ?
Cl50 O51 Cl50 32.61(11) . 6 ?
Cl50 O52 Cl50 31.04(10) 6 . ?
Cl50 O53 Cl50 32.43(10) 6 . ?
Cl50 O54 Cl48 174.7(3) . . ?
O57 Cl55 O57 120.5(4) 6 . ?
O57 Cl55 O58 103.0(2) 6 . ?
O57 Cl55 O58 103.0(2) . . ?
O57 Cl55 O56 108.32(19) 6 . ?
O57 Cl55 O56 108.32(19) . . ?
O58 Cl55 O56 113.7(3) . . ?
Cl61 C59 Cl61 113.4(3) . 6 ?
Cl61 C59 Cl60 109.63(17) . . ?
Cl61 C59 Cl60 109.63(17) 6 . ?
Cl63 C62 Cl64 121.6(4) . 6_556 ?
Cl63 C62 Cl64 121.6(4) . . ?
Cl64 C62 Cl64 107.8(6) 6_556 . ?
Cl66 C65 Cl66 112.1(3) 6 . ?
Cl66 C65 Cl67 108.4(2) 6 . ?
Cl66 C65 Cl67 108.4(2) . . ?
O75 Cl72 O75 113.9(4) . 6 ?
O75 Cl72 O74 105.74(18) . . ?
O75 Cl72 O74 105.74(18) 6 . ?
O75 Cl72 O73 107.88(17) . . ?
O75 Cl72 O73 107.88(17) 6 . ?
O74 Cl72 O73 115.9(2) . . ?

loop_
_geom_bond_atom_site_label_1
_geom_bond_atom_site_label_2
_geom_bond_distance
_geom_bond_site_symmetry_2
_geom_bond_publ_flag
Ni1 N5 2.0121(15) . ?
Ni1 N2 2.0196(15) . ?
Ni1 N1 2.0810(17) . ?
Ni1 N3 2.0969(16) . ?
Ni1 N6 2.1046(17) . ?
Ni1 N4 2.1142(16) . ?
Ni1 Fe1 5.4238(4) . ?
Ni1 Ni1 21.5834(11) 2_665 ?
Ni2 N8 2.0165(14) 2_675 ?
Ni2 N8 2.0165(14) . ?
Ni2 N9 2.0989(18) 2_675 ?
Ni2 N9 2.0989(18) . ?
Ni2 N7 2.1094(17) . ?
Ni2 N7 2.1094(17) 2_675 ?
Ni2 Fe1 5.3863(4) . ?
Fe1 O3 2.0614(14) 3 ?
Fe1 O5 2.0730(13) . ?
Fe1 O4 2.0819(13) 3 ?
Fe1 O6 2.0879(13) . ?
Fe1 O2 2.1054(13) . ?
Fe1 O1 2.1081(13) . ?
Fe1 Fe1 16.4629(9) 2_685 ?
O1 C6 1.241(2) . ?
O2 C7 1.241(2) . ?
O3 C18 1.242(2) . ?
O3 Fe1 2.0614(14) 3_545 ?
O4 C19 1.240(2) . ?
O4 Fe1 2.0819(13) 3_545 ?
O5 C30 1.247(2) . ?
O6 C31 1.246(2) . ?
N1 C1 1.352(3) . ?
N1 C5 1.353(2) . ?
N2 C7 1.332(2) . ?
N2 C6 1.362(2) . ?
N3 C12 1.338(3) . ?
N3 C8 1.343(2) . ?
N4 C13 1.328(3) . ?
N4 C17 1.352(2) . ?
N5 C18 1.333(2) . ?
N5 C19 1.362(2) . ?
N6 C24 1.342(3) . ?
N6 C20 1.354(2) . ?
N7 C25 1.326(3) . ?
N7 C29 1.343(2) . ?
N8 C31 1.339(2) . ?
N8 C30 1.345(2) . ?
N9 C36 1.334(3) . ?
N9 C32 1.376(3) . ?
C1 C2 1.368(4) . ?
C2 C3 1.359(4) . ?
C3 C4 1.384(4) . ?
C4 C5 1.371(3) . ?
C5 C6 1.502(3) . ?
C7 C8 1.496(3) . ?
C8 C9 1.364(3) . ?
C9 C10 1.371(3) . ?
C10 C11 1.360(3) . ?
C11 C12 1.368(3) . ?
C13 C14 1.375(3) . ?
C14 C15 1.372(3) . ?
C15 C16 1.390(3) . ?
C16 C17 1.342(3) . ?
C17 C18 1.520(3) . ?
C19 C20 1.501(3) . ?
C20 C21 1.367(3) . ?
C21 C22 1.403(4) . ?
C22 C23 1.360(4) . ?
C23 C24 1.357(4) . ?
C25 C26 1.369(4) . ?
C26 C27 1.366(3) . ?
C27 C28 1.364(4) . ?
C28 C29 1.377(3) . ?
C29 C30 1.501(3) . ?
C31 C32 1.488(3) . ?
C32 C33 1.385(3) . ?
C33 C34 1.381(4) . ?
C34 C35 1.376(4) . ?
C35 C36 1.377(4) . ?
Cl40 Cl40 0.7734(19) 6_556 ?
Cl40 O42 1.322(4) . ?
Cl40 O44 1.325(4) . ?
Cl40 O41 1.364(4) . ?
Cl40 O43 1.519(3) . ?
Cl40 O41 2.129(4) 6_556 ?
O41 Cl40 2.129(4) 6_556 ?
O42 Cl40 1.322(4) 6_556 ?
O43 Cl40 1.519(3) 6_556 ?
O44 Cl40 1.325(4) 6_556 ?
C45 Cl48 1.591(6) . ?
C45 Cl49 1.618(6) . ?
C45 Cl47 1.742(6) . ?
C45 Cl46 1.784(5) . ?
Cl48 O54 2.085(6) . ?
Cl50 Cl50 0.7544(18) 6 ?
Cl50 O51 1.343(3) . ?
Cl50 O53 1.351(3) . ?
Cl50 O52 1.410(4) . ?
Cl50 O54 1.418(4) . ?
O51 Cl50 1.343(3) 6 ?
O52 Cl50 1.410(4) 6 ?
O53 Cl50 1.351(3) 6 ?
Cl55 O57 1.333(4) 6 ?
Cl55 O57 1.333(4) . ?
Cl55 O58 1.358(4) . ?
Cl55 O56 1.395(4) . ?
C59 Cl61 1.661(3) . ?
C59 Cl61 1.661(3) 6 ?
C59 Cl60 1.805(5) . ?
C62 Cl63 1.381(10) . ?
C62 Cl64 1.823(7) 6_556 ?
C62 Cl64 1.823(7) . ?
C65 Cl66 1.711(3) 6 ?
C65 Cl66 1.711(3) . ?
C65 Cl67 1.788(6) . ?
C68 O69 1.357(15) . ?
C70 O71 1.383(6) . ?
Cl72 O75 1.263(3) . ?
Cl72 O75 1.263(3) 6 ?
Cl72 O74 1.321(3) . ?
Cl72 O73 1.402(3) . ?
O79 O79 1.566(9) 2_665 ?
